data_7124335
loop_
_publ_author_name
'Fostvedt, Jade I.'
'Lohrey, Trevor D.'
'Bergman, Robert G.'
'Arnold, John'

_publ_section_title
;
 Structural diversity in multinuclear tantalum polyhydrides formed via
 reductive hydrogenolysis of metal--carbon bonds
;
_journal_name_full 'Chemical Communications'
_journal_paper_doi 10.1039/C9CC07686G
_journal_year 2019
_chemical_formula_moiety 'C72 H88 B3 N12 Ta3'
_chemical_formula_sum 'C72 H88 B3 N12 Ta3'
_chemical_formula_weight 1696.82
_chemical_name_systematic
'[Bis{bis(3-(2,4,6-trimethylphenyl)-imidazole-2-ylidene)dihydrido)boron-tantalum(III)}-bis(\m-hydrido)]-[([3,5-dimethyl-2-(3-{[3-(2,4,6-trimethylphenyl)imidazol-2-ylidene-1-yl]boranyl}imidazol-2-ylidene-1-yl)phenyl]methyl)-tantalum(III)]-bis(\m-hydrido)-(\m-hydrido)'
_chemical_properties_physical Air-sensitive,Moisture-sensitive,Oxygen-sensitive
_space_group_crystal_system monoclinic
_space_group_IT_number 14
_space_group_name_Hall '-P 2yn'
_space_group_name_H-M_alt 'P 1 21/n 1'
_symmetry_space_group_name_Hall '-P 2yn'
_symmetry_space_group_name_H-M 'P 1 21/n 1'
_atom_sites_solution_hydrogens mixed
_atom_sites_solution_primary iterative
_atom_sites_solution_secondary difmap
_audit_creation_date 2019-07-26
_audit_creation_method
;
Olex2 1.2
(compiled May 18 2018 14:05:52 for OlexSys, GUI svn.r5506)
;
_audit_update_record
;
2019-08-31 deposited with the CCDC.    2019-10-10 downloaded from the CCDC.
;
_cell_angle_alpha 90
_cell_angle_beta 106.533(2)
_cell_angle_gamma 90
_cell_formula_units_Z 4
_cell_length_a 20.5383(9)
_cell_length_b 12.5927(5)
_cell_length_c 33.4495(14)
_cell_measurement_reflns_used 4810
_cell_measurement_temperature 100(2)
_cell_measurement_theta_max 21.28
_cell_measurement_theta_min 2.41
_cell_volume 8293.5(6)
_computing_molecular_graphics 'Olex2 (Dolomanov et al., 2009)'
_computing_publication_material 'Olex2 (Dolomanov et al., 2009)'
_computing_structure_refinement 'ShelXL (Sheldrick, 2015)'
_computing_structure_solution 'ShelXT (Sheldrick, 2015)'
_diffrn_ambient_temperature 100.01
_diffrn_detector_area_resol_mean 8.366
_diffrn_measured_fraction_theta_full 1.000
_diffrn_measured_fraction_theta_max 0.998
_diffrn_measurement_device_type 'Bruker APEX-II CCD'
_diffrn_measurement_method '\f and \w scans'
_diffrn_radiation_monochromator graphite
_diffrn_radiation_type MoK\a
_diffrn_radiation_wavelength 0.71073
_diffrn_reflns_av_R_equivalents 0.1250
_diffrn_reflns_av_unetI/netI 0.1088
_diffrn_reflns_Laue_measured_fraction_full 1.000
_diffrn_reflns_Laue_measured_fraction_max 0.998
_diffrn_reflns_limit_h_max 24
_diffrn_reflns_limit_h_min -24
_diffrn_reflns_limit_k_max 15
_diffrn_reflns_limit_k_min -13
_diffrn_reflns_limit_l_max 40
_diffrn_reflns_limit_l_min -40
_diffrn_reflns_number 80563
_diffrn_reflns_point_group_measured_fraction_full 1.000
_diffrn_reflns_point_group_measured_fraction_max 0.998
_diffrn_reflns_theta_full 25.242
_diffrn_reflns_theta_max 25.441
_diffrn_reflns_theta_min 1.270
_diffrn_source 'Rotating-anode X-ray tube'
_diffrn_standards_number 0
_exptl_absorpt_coefficient_mu 3.991
_exptl_absorpt_correction_T_max 0.7452
_exptl_absorpt_correction_T_min 0.6059
_exptl_absorpt_correction_type multi-scan
_exptl_absorpt_process_details
;
SADABS-2008/1 (Bruker,2008) was used for absorption correction.
wR2(int) was 0.0892 before and 0.0650 after correction.
The Ratio of minimum to maximum transmission is 0.8131.
The \l/2 correction factor is 0.0015.
;
_exptl_crystal_colour violet
_exptl_crystal_colour_primary violet
_exptl_crystal_density_diffrn 1.359
_exptl_crystal_description needle
_exptl_crystal_F_000 3352
_exptl_crystal_recrystallization_method 'Re-crystallisation from solvent: toluene, hexane'
_exptl_crystal_size_max 0.04
_exptl_crystal_size_mid 0.01
_exptl_crystal_size_min 0.01
_refine_diff_density_max 1.872
_refine_diff_density_min -1.206
_refine_diff_density_rms 0.166
_refine_ls_extinction_method none
_refine_ls_goodness_of_fit_ref 1.012
_refine_ls_hydrogen_treatment mixed
_refine_ls_matrix_type full
_refine_ls_number_parameters 865
_refine_ls_number_reflns 15306
_refine_ls_number_restraints 3
_refine_ls_restrained_S_all 1.012
_refine_ls_R_factor_all 0.0935
_refine_ls_R_factor_gt 0.0566
_refine_ls_shift/su_max 0.001
_refine_ls_shift/su_mean 0.000
_refine_ls_structure_factor_coef Fsqd
_refine_ls_weighting_details 'w=1/[\s^2^(Fo^2^)+31.4752P] where P=(Fo^2^+2Fc^2^)/3'
_refine_ls_weighting_scheme calc
_refine_ls_wR_factor_gt 0.0912
_refine_ls_wR_factor_ref 0.1011
_reflns_Friedel_coverage 0.000
_reflns_number_gt 10307
_reflns_number_total 15306
_reflns_threshold_expression 'I > 2\s(I)'
_cod_data_source_file c9cc07686g7.cif
_cod_data_source_block jif009
_cod_database_code 7124335
_shelx_shelxl_version_number 2018/3
_shelx_space_group_comment
;
The symmetry employed for this shelxl refinement is uniquely defined
by the following loop, which should always be used as a source of
symmetry information in preference to the above space-group names.
They are only intended as comments.
;
_olex2_refinement_description
;
1. Fixed Uiso
 At 1.2 times of:
  All C(H) groups, All C(H,H) groups
 At 1.5 times of:
  All C(H,H,H) groups
2. Restrained distances
 B2-H2B
 1 with sigma of 0.02
 Ta2-HD
 1.9 with sigma of 0.02
 Ta1-HD
 1.7 with sigma of 0.02
3. Uiso/Uaniso restraints and constraints
Uanis(C65) = Uanis(C67)
Uanis(C65) = Uanis(C67A)
Uanis(C68A) = Uanis(C69A)
Uanis(C70A) = Uanis(C69)
Uanis(C70A) = Uanis(C71)
Uanis(B3) = Uanis(B2)
Uanis(C68) = Uanis(C67)
4. Others
 Sof(C67A)=Sof(H67A)=Sof(C68A)=Sof(C69A)=Sof(H69D)=Sof(H69E)=Sof(H69F)=
 Sof(C70A)=Sof(H70A)=1-FVAR(1)
 Sof(C67)=Sof(H67)=Sof(C68)=Sof(C69)=Sof(H69A)=Sof(H69B)=Sof(H69C)=Sof(C70)=
 Sof(H70)=FVAR(1)
 Fixed Uiso: H(0.007) HA(0.007) HD(0.007)
5.a Secondary CH2 refined with riding coordinates:
 C3(H3A,H3B)
5.b Aromatic/amide H refined with riding coordinates:
 C4(H4), C5(H5), C6(H6), C7(H7), C11(H11), C14(H14), C19(H19), C22(H22),
 C27(H27), C28(H28), C29(H29), C30(H30), C34(H34), C37(H37), C43(H43), C46(H46),
  C51(H51), C52(H52), C53(H53), C54(H54), C58(H58), C61(H61), C67(H67),
 C67A(H67A), C70(H70), C70A(H70A)
5.c Idealised Me refined as rotating group:
 C10(H10A,H10B,H10C), C13(H13A,H13B,H13C), C18(H18A,H18B,H18C), C21(H21A,H21B,
 H21C), C24(H24A,H24B,H24C), C33(H33A,H33B,H33C), C36(H36A,H36B,H36C), C39(H39A,
 H39B,H39C), C42(H42A,H42B,H42C), C45(H45A,H45B,H45C), C48(H48A,H48B,H48C),
 C57(H57A,H57B,H57C), C60(H60A,H60B,H60C), C63(H63A,H63B,H63C), C66(H66A,H66B,
 H66C), C69(H69A,H69B,H69C), C69A(H69D,H69E,H69F), C72(H72A,H72B,H72C)
;
_olex2_submission_special_instructions 'No special instructions were received'

loop_
_space_group_symop_operation_xyz
'x, y, z'
'-x+1/2, y+1/2, -z+1/2'
'-x, -y, -z'
'x-1/2, -y-1/2, z-1/2'

loop_
_atom_site_label
_atom_site_type_symbol
_atom_site_fract_x
_atom_site_fract_y
_atom_site_fract_z
_atom_site_U_iso_or_equiv
_atom_site_adp_type
_atom_site_occupancy
_atom_site_site_symmetry_order
_atom_site_calc_flag
_atom_site_refinement_flags_posn
_atom_site_refinement_flags_occupancy
_atom_site_disorder_assembly
_atom_site_disorder_group
Ta1 Ta 0.54119(2) 0.58010(3) 0.72788(2) 0.02841(10) Uani 1 1 d D . . .
Ta2 Ta 0.44260(2) 0.73434(3) 0.68431(2) 0.02604(10) Uani 1 1 d D . . .
Ta3 Ta 0.44022(2) 0.51660(3) 0.66483(2) 0.02458(10) Uani 1 1 d . . . .
N1 N 0.6409(3) 0.3848(6) 0.7191(2) 0.036(2) Uani 1 1 d . . . .
N2 N 0.5887(4) 0.3392(6) 0.7637(2) 0.039(2) Uani 1 1 d . . . .
N3 N 0.5393(4) 0.4450(6) 0.8110(2) 0.046(2) Uani 1 1 d . . . .
N4 N 0.5376(4) 0.6124(6) 0.8277(2) 0.050(2) Uani 1 1 d . . . .
N5 N 0.5213(4) 0.9764(6) 0.7045(2) 0.038(2) Uani 1 1 d . . . .
N6 N 0.4360(4) 0.9400(5) 0.7288(2) 0.036(2) Uani 1 1 d . . . .
N7 N 0.3248(4) 0.8785(5) 0.6830(2) 0.0316(18) Uani 1 1 d . . . .
N8 N 0.2950(3) 0.8630(6) 0.6161(2) 0.0325(18) Uani 1 1 d . . . .
N9 N 0.2959(4) 0.3781(6) 0.6697(2) 0.0329(18) Uani 1 1 d . . . .
N10 N 0.3799(3) 0.3008(5) 0.6553(2) 0.0261(16) Uani 1 1 d . . . .
N11 N 0.4534(3) 0.3462(5) 0.6063(2) 0.0305(18) Uani 1 1 d . . . .
N12 N 0.4551(3) 0.4784(5) 0.5646(2) 0.0282(17) Uani 1 1 d . . . .
C1 C 0.5934(5) 0.4180(7) 0.7364(3) 0.041(2) Uani 1 1 d . . . .
C2 C 0.5405(5) 0.5445(6) 0.7958(3) 0.035(2) Uani 1 1 d . . . .
C3 C 0.6516(4) 0.6072(6) 0.7302(3) 0.034(2) Uani 1 1 d . . . .
H3A H 0.659129 0.684573 0.728676 0.041 Uiso 1 1 calc R . . .
H3B H 0.680557 0.582207 0.757554 0.041 Uiso 1 1 calc R . . .
C4 C 0.5340(7) 0.5536(8) 0.8620(3) 0.081(5) Uani 1 1 d . . . .
H4 H 0.531216 0.580700 0.887922 0.097 Uiso 1 1 calc R . . .
C5 C 0.5352(7) 0.4510(8) 0.8515(3) 0.082(4) Uani 1 1 d . . . .
H5 H 0.533446 0.392227 0.868957 0.098 Uiso 1 1 calc R . . .
C6 C 0.6330(5) 0.2618(7) 0.7634(3) 0.045(3) Uani 1 1 d . . . .
H6 H 0.639786 0.199691 0.780166 0.054 Uiso 1 1 calc R . . .
C7 C 0.6672(5) 0.2869(7) 0.7348(3) 0.044(3) Uani 1 1 d . . . .
H7 H 0.701084 0.246405 0.727419 0.052 Uiso 1 1 calc R . . .
C8 C 0.6635(4) 0.4445(7) 0.6896(3) 0.038(2) Uani 1 1 d . . . .
C9 C 0.6748(4) 0.3948(7) 0.6542(3) 0.040(3) Uani 1 1 d . . . .
C10 C 0.6501(5) 0.2819(7) 0.6414(3) 0.053(3) Uani 1 1 d . . . .
H10A H 0.686797 0.231422 0.653190 0.079 Uiso 1 1 calc GR . . .
H10B H 0.636327 0.276348 0.610899 0.079 Uiso 1 1 calc GR . . .
H10C H 0.611157 0.265686 0.651815 0.079 Uiso 1 1 calc GR . . .
C11 C 0.7058(4) 0.4544(7) 0.6295(3) 0.043(3) Uani 1 1 d . . . .
H11 H 0.715487 0.420539 0.606512 0.051 Uiso 1 1 calc R . . .
C12 C 0.7229(5) 0.5591(8) 0.6368(3) 0.042(3) Uani 1 1 d . . . .
C13 C 0.7539(5) 0.6228(7) 0.6096(3) 0.045(3) Uani 1 1 d . . . .
H13A H 0.774678 0.575146 0.593606 0.068 Uiso 1 1 calc GR . . .
H13B H 0.788688 0.669843 0.626876 0.068 Uiso 1 1 calc GR . . .
H13C H 0.718660 0.665549 0.590407 0.068 Uiso 1 1 calc GR . . .
C14 C 0.7055(4) 0.6089(7) 0.6703(3) 0.036(2) Uani 1 1 d . . . .
H14 H 0.714841 0.682410 0.675020 0.043 Uiso 1 1 calc R . . .
C15 C 0.6751(4) 0.5540(7) 0.6967(3) 0.033(2) Uani 1 1 d . . . .
C16 C 0.5388(6) 0.7258(7) 0.8287(3) 0.045(3) Uani 1 1 d . . . .
C17 C 0.6008(5) 0.7785(7) 0.8360(3) 0.037(2) Uani 1 1 d . . . .
C18 C 0.6654(5) 0.7210(7) 0.8348(3) 0.050(3) Uani 1 1 d . . . .
H18A H 0.672898 0.659936 0.853677 0.075 Uiso 1 1 calc GR . . .
H18B H 0.704108 0.769742 0.843554 0.075 Uiso 1 1 calc GR . . .
H18C H 0.660928 0.696477 0.806307 0.075 Uiso 1 1 calc GR . . .
C19 C 0.6006(5) 0.8883(7) 0.8432(3) 0.035(2) Uani 1 1 d . . . .
H19 H 0.642113 0.926258 0.848256 0.042 Uiso 1 1 calc R . . .
C20 C 0.5423(5) 0.9435(7) 0.8433(3) 0.038(2) Uani 1 1 d . . . .
C21 C 0.5457(5) 1.0608(7) 0.8516(3) 0.044(3) Uani 1 1 d . . . .
H21A H 0.585149 1.076642 0.875327 0.066 Uiso 1 1 calc GR . . .
H21B H 0.504171 1.083790 0.858053 0.066 Uiso 1 1 calc GR . . .
H21C H 0.549865 1.098708 0.826870 0.066 Uiso 1 1 calc GR . . .
C22 C 0.4825(5) 0.8873(7) 0.8351(3) 0.037(2) Uani 1 1 d . . . .
H22 H 0.441992 0.925383 0.833731 0.045 Uiso 1 1 calc R . . .
C23 C 0.4779(5) 0.7791(8) 0.8288(3) 0.042(3) Uani 1 1 d . . . .
C24 C 0.4121(5) 0.7189(7) 0.8208(3) 0.051(3) Uani 1 1 d . . . .
H24A H 0.405999 0.674092 0.796069 0.076 Uiso 1 1 calc GR . . .
H24B H 0.374319 0.769273 0.816171 0.076 Uiso 1 1 calc GR . . .
H24C H 0.413268 0.674286 0.844991 0.076 Uiso 1 1 calc GR . . .
C25 C 0.4770(4) 0.8961(7) 0.7074(3) 0.034(2) Uani 1 1 d . . . .
C26 C 0.3440(4) 0.8306(7) 0.6523(3) 0.033(2) Uani 1 1 d . . . .
C27 C 0.5055(5) 1.0690(7) 0.7235(3) 0.041(3) Uani 1 1 d . . . .
H27 H 0.527998 1.135597 0.725661 0.049 Uiso 1 1 calc R . . .
C28 C 0.4525(5) 1.0451(7) 0.7379(3) 0.045(3) Uani 1 1 d . . . .
H28 H 0.430324 1.092278 0.751962 0.054 Uiso 1 1 calc R . . .
C29 C 0.2681(5) 0.9408(8) 0.6683(3) 0.043(3) Uani 1 1 d . . . .
H29 H 0.246985 0.983243 0.684553 0.052 Uiso 1 1 calc R . . .
C30 C 0.2489(5) 0.9303(7) 0.6275(3) 0.043(3) Uani 1 1 d . . . .
H30 H 0.210288 0.962847 0.608904 0.052 Uiso 1 1 calc R . . .
C31 C 0.2858(4) 0.8367(9) 0.5731(3) 0.041(3) Uani 1 1 d . . . .
C32 C 0.2607(5) 0.7386(9) 0.5579(3) 0.047(3) Uani 1 1 d . . . .
C33 C 0.2537(5) 0.6505(8) 0.5860(3) 0.064(3) Uani 1 1 d . . . .
H33A H 0.297706 0.615627 0.597349 0.097 Uiso 1 1 calc GR . . .
H33B H 0.220507 0.598845 0.570289 0.097 Uiso 1 1 calc GR . . .
H33C H 0.238091 0.679178 0.608960 0.097 Uiso 1 1 calc GR . . .
C34 C 0.2393(5) 0.7271(9) 0.5139(3) 0.059(3) Uani 1 1 d . . . .
H34 H 0.221607 0.660639 0.502333 0.071 Uiso 1 1 calc R . . .
C35 C 0.2433(5) 0.8089(12) 0.4872(3) 0.063(4) Uani 1 1 d . . . .
C36 C 0.2173(6) 0.7956(11) 0.4399(3) 0.095(5) Uani 1 1 d . . . .
H36A H 0.209586 0.720087 0.433041 0.143 Uiso 1 1 calc GR . . .
H36B H 0.251156 0.823421 0.427006 0.143 Uiso 1 1 calc GR . . .
H36C H 0.174648 0.834670 0.429223 0.143 Uiso 1 1 calc GR . . .
C37 C 0.2719(5) 0.9023(11) 0.5036(3) 0.065(4) Uani 1 1 d . . . .
H37 H 0.277476 0.957264 0.485398 0.078 Uiso 1 1 calc R . . .
C38 C 0.2938(4) 0.9198(9) 0.5475(3) 0.044(3) Uani 1 1 d . . . .
C39 C 0.3199(5) 1.0278(9) 0.5632(3) 0.061(3) Uani 1 1 d . . . .
H39A H 0.284014 1.067647 0.570632 0.091 Uiso 1 1 calc GR . . .
H39B H 0.333669 1.066054 0.541435 0.091 Uiso 1 1 calc GR . . .
H39C H 0.359096 1.020250 0.587921 0.091 Uiso 1 1 calc GR . . .
C40 C 0.5763(5) 0.9653(7) 0.6865(3) 0.037(2) Uani 1 1 d . . . .
C41 C 0.6408(5) 0.9496(7) 0.7129(3) 0.042(3) Uani 1 1 d . . . .
C42 C 0.6518(5) 0.9315(8) 0.7580(3) 0.053(3) Uani 1 1 d . . . .
H42A H 0.642659 0.997323 0.771095 0.080 Uiso 1 1 calc GR . . .
H42B H 0.698974 0.909760 0.770764 0.080 Uiso 1 1 calc GR . . .
H42C H 0.621127 0.875590 0.762036 0.080 Uiso 1 1 calc GR . . .
C43 C 0.6933(5) 0.9393(7) 0.6946(3) 0.046(3) Uani 1 1 d . . . .
H43 H 0.737578 0.925708 0.712365 0.056 Uiso 1 1 calc R . . .
C44 C 0.6852(5) 0.9478(7) 0.6522(3) 0.050(3) Uani 1 1 d . . . .
C45 C 0.7442(5) 0.9355(8) 0.6346(4) 0.067(3) Uani 1 1 d . . . .
H45A H 0.753251 1.003512 0.622922 0.101 Uiso 1 1 calc GR . . .
H45B H 0.733470 0.881629 0.612541 0.101 Uiso 1 1 calc GR . . .
H45C H 0.784435 0.913518 0.656730 0.101 Uiso 1 1 calc GR . . .
C46 C 0.6197(5) 0.9655(7) 0.6266(3) 0.042(2) Uani 1 1 d . . . .
H46 H 0.612513 0.970355 0.597298 0.050 Uiso 1 1 calc R . . .
C47 C 0.5647(5) 0.9761(7) 0.6426(3) 0.040(2) Uani 1 1 d . . . .
C48 C 0.4942(4) 0.9975(7) 0.6139(3) 0.046(3) Uani 1 1 d . . . .
H48A H 0.465263 0.935337 0.613450 0.070 Uiso 1 1 calc GR . . .
H48B H 0.497081 1.011734 0.585677 0.070 Uiso 1 1 calc GR . . .
H48C H 0.474593 1.059290 0.624095 0.070 Uiso 1 1 calc GR . . .
C49 C 0.4449(4) 0.4535(6) 0.6030(3) 0.024(2) Uani 1 1 d . . . .
C50 C 0.3574(5) 0.3981(7) 0.6628(3) 0.033(2) Uani 1 1 d . . . .
C51 C 0.2814(5) 0.2715(7) 0.6664(3) 0.038(2) Uani 1 1 d . . . .
H51 H 0.241449 0.238613 0.669489 0.046 Uiso 1 1 calc R . . .
C52 C 0.3338(5) 0.2224(7) 0.6580(3) 0.039(2) Uani 1 1 d . . . .
H52 H 0.338545 0.148151 0.654624 0.047 Uiso 1 1 calc R . . .
C53 C 0.4666(4) 0.3040(7) 0.5714(3) 0.037(2) Uani 1 1 d . . . .
H53 H 0.473278 0.231146 0.566407 0.044 Uiso 1 1 calc R . . .
C54 C 0.4682(4) 0.3861(7) 0.5456(3) 0.035(2) Uani 1 1 d . . . .
H54 H 0.476725 0.381383 0.519251 0.041 Uiso 1 1 calc R . . .
C55 C 0.4494(5) 0.5816(7) 0.5452(3) 0.033(2) Uani 1 1 d . . . .
C56 C 0.4994(4) 0.6563(7) 0.5599(2) 0.028(2) Uani 1 1 d . . . .
C57 C 0.5615(4) 0.6370(7) 0.5960(3) 0.034(2) Uani 1 1 d . . . .
H57A H 0.551560 0.655382 0.622082 0.052 Uiso 1 1 calc GR . . .
H57B H 0.599001 0.681211 0.592760 0.052 Uiso 1 1 calc GR . . .
H57C H 0.574411 0.561998 0.596543 0.052 Uiso 1 1 calc GR . . .
C58 C 0.4924(4) 0.7536(7) 0.5394(3) 0.031(2) Uani 1 1 d . . . .
H58 H 0.525361 0.807364 0.549658 0.037 Uiso 1 1 calc R . . .
C59 C 0.4386(5) 0.7744(7) 0.5044(3) 0.037(2) Uani 1 1 d . . . .
C60 C 0.4331(5) 0.8802(7) 0.4812(3) 0.046(3) Uani 1 1 d . . . .
H60A H 0.418828 0.935822 0.497399 0.070 Uiso 1 1 calc GR . . .
H60B H 0.399492 0.873810 0.453841 0.070 Uiso 1 1 calc GR . . .
H60C H 0.477343 0.898718 0.477499 0.070 Uiso 1 1 calc GR . . .
C61 C 0.3909(5) 0.6958(7) 0.4898(3) 0.038(2) Uani 1 1 d . . . .
H61 H 0.354268 0.708561 0.465577 0.045 Uiso 1 1 calc R . . .
C62 C 0.3954(4) 0.5970(7) 0.5103(3) 0.031(2) Uani 1 1 d . . . .
C63 C 0.3411(5) 0.5158(7) 0.4937(3) 0.047(3) Uani 1 1 d . . . .
H63A H 0.359857 0.456848 0.481371 0.070 Uiso 1 1 calc GR . . .
H63B H 0.303480 0.548363 0.472413 0.070 Uiso 1 1 calc GR . . .
H63C H 0.324553 0.489075 0.516554 0.070 Uiso 1 1 calc GR . . .
C64 C 0.2512(5) 0.4609(7) 0.6757(3) 0.045(3) Uani 1 1 d . . . .
C65 C 0.1928(5) 0.4817(8) 0.6443(4) 0.059(3) Uani 1 1 d . . . .
C66 C 0.1717(6) 0.4179(9) 0.6045(4) 0.091(5) Uani 1 1 d . . . .
H66A H 0.210418 0.410475 0.593025 0.137 Uiso 1 1 calc GR . . .
H66B H 0.134526 0.454452 0.584159 0.137 Uiso 1 1 calc GR . . .
H66C H 0.156415 0.347420 0.610330 0.137 Uiso 1 1 calc GR . . .
C67 C 0.1581(14) 0.569(2) 0.6595(11) 0.059(3) Uani 0.51(3) 1 d . P A 1
H67 H 0.115594 0.590259 0.641407 0.070 Uiso 0.51(3) 1 calc R P A 1
C67A C 0.1465(14) 0.567(2) 0.6401(10) 0.059(3) Uani 0.49(3) 1 d . P A 2
H67A H 0.108755 0.577951 0.616266 0.070 Uiso 0.49(3) 1 calc R P A 2
C68 C 0.1810(13) 0.625(2) 0.6985(11) 0.059(3) Uani 0.51(3) 1 d . P A 1
C68A C 0.1622(13) 0.6332(18) 0.6741(10) 0.044(6) Uani 0.49(3) 1 d . P A 2
C69 C 0.1397(13) 0.7239(16) 0.7049(10) 0.056(3) Uani 0.51(3) 1 d . P A 1
H69A H 0.158219 0.787575 0.695341 0.084 Uiso 0.51(3) 1 calc GR P A 1
H69B H 0.142897 0.731335 0.734609 0.084 Uiso 0.51(3) 1 calc GR P A 1
H69C H 0.091970 0.715231 0.688920 0.084 Uiso 0.51(3) 1 calc GR P A 1
C69A C 0.1192(11) 0.7327(14) 0.6739(10) 0.044(6) Uani 0.49(3) 1 d . P A 2
H69D H 0.149158 0.793455 0.684038 0.066 Uiso 0.49(3) 1 calc GR P A 2
H69E H 0.089980 0.721371 0.692115 0.066 Uiso 0.49(3) 1 calc GR P A 2
H69F H 0.091005 0.746852 0.645426 0.066 Uiso 0.49(3) 1 calc GR P A 2
C70 C 0.2388(13) 0.596(2) 0.7255(8) 0.040(7) Uani 0.51(3) 1 d . P A 1
H70 H 0.256213 0.629139 0.751836 0.048 Uiso 0.51(3) 1 calc R P A 1
C70A C 0.2167(19) 0.608(3) 0.7073(11) 0.056(3) Uani 0.49(3) 1 d . P A 2
H70A H 0.222897 0.654093 0.730642 0.067 Uiso 0.49(3) 1 calc R P A 2
C71 C 0.2701(6) 0.5173(8) 0.7133(4) 0.056(3) Uani 1 1 d . . . .
C72 C 0.3301(6) 0.4869(9) 0.7485(3) 0.073(4) Uani 1 1 d . . . .
H72A H 0.326198 0.412156 0.755672 0.110 Uiso 1 1 calc GR . . .
H72B H 0.331691 0.531442 0.772814 0.110 Uiso 1 1 calc GR . . .
H72C H 0.371718 0.497129 0.740222 0.110 Uiso 1 1 calc GR . . .
B1 B 0.5354(7) 0.3375(9) 0.7884(4) 0.048(3) Uani 1 1 d . . . .
B2 B 0.3746(5) 0.8723(8) 0.7274(3) 0.0279(17) Uani 1 1 d D . . .
B3 B 0.4512(6) 0.2988(8) 0.6488(3) 0.0279(17) Uani 1 1 d . . . .
H3C H 0.485(3) 0.213(5) 0.6512(19) 0.016(18) Uiso 1 1 d . . . .
H2A H 0.346(5) 0.895(8) 0.754(3) 0.10(4) Uiso 1 1 d . . . .
H2B H 0.392(3) 0.796(2) 0.7321(18) 0.006(17) Uiso 1 1 d D . . .
H H 0.445(3) 0.639(5) 0.6413(18) 0.007 Uiso 1 1 d . . . .
HA H 0.383(3) 0.620(4) 0.6796(18) 0.007 Uiso 1 1 d . . . .
H1A H 0.551(4) 0.274(6) 0.811(2) 0.03(2) Uiso 1 1 d . . . .
HB H 0.470(3) 0.507(5) 0.7114(19) 0.013(18) Uiso 1 1 d . . . .
HC H 0.528(3) 0.525(5) 0.6725(19) 0.015(18) Uiso 1 1 d . . . .
H3D H 0.480(6) 0.359(9) 0.666(3) 0.11(4) Uiso 1 1 d . . . .
H1B H 0.480(4) 0.332(6) 0.765(3) 0.06(3) Uiso 1 1 d . . . .
HD H 0.5354(11) 0.695(3) 0.7003(15) 0.007 Uiso 1 1 d D . . .

loop_
_atom_site_aniso_label
_atom_site_aniso_U_11
_atom_site_aniso_U_22
_atom_site_aniso_U_33
_atom_site_aniso_U_23
_atom_site_aniso_U_13
_atom_site_aniso_U_12
Ta1 0.0331(2) 0.0202(2) 0.02819(19) 0.00165(17) 0.00270(17) -0.00337(17)
Ta2 0.0337(2) 0.0197(2) 0.02425(18) -0.00150(16) 0.00747(16) -0.00065(17)
Ta3 0.0276(2) 0.0196(2) 0.02700(19) -0.00189(16) 0.00844(16) -0.00218(16)
N1 0.021(4) 0.022(4) 0.057(5) 0.005(4) -0.001(4) -0.002(3)
N2 0.039(5) 0.024(5) 0.047(5) 0.004(4) -0.001(4) 0.000(4)
N3 0.078(6) 0.030(5) 0.030(4) 0.014(4) 0.013(4) 0.005(4)
N4 0.084(7) 0.020(5) 0.036(5) -0.007(4) 0.002(5) -0.004(4)
N5 0.041(5) 0.027(5) 0.036(4) -0.005(4) -0.007(4) 0.000(4)
N6 0.050(5) 0.021(4) 0.030(4) -0.005(3) -0.001(4) 0.011(4)
N7 0.043(5) 0.023(4) 0.036(4) 0.000(3) 0.022(4) -0.003(4)
N8 0.022(4) 0.042(5) 0.037(5) -0.007(4) 0.014(4) -0.002(4)
N9 0.042(5) 0.027(4) 0.035(4) -0.010(3) 0.021(4) -0.010(4)
N10 0.026(4) 0.024(4) 0.030(4) -0.004(3) 0.011(3) -0.003(3)
N11 0.028(4) 0.027(4) 0.040(4) -0.010(4) 0.014(4) 0.000(3)
N12 0.026(4) 0.029(4) 0.035(4) -0.001(4) 0.016(3) 0.003(3)
C1 0.045(6) 0.029(6) 0.039(6) 0.005(5) -0.001(5) -0.005(5)
C2 0.051(6) 0.014(5) 0.033(5) 0.003(4) 0.001(5) 0.004(4)
C3 0.040(6) 0.011(5) 0.045(6) 0.001(4) 0.003(5) 0.007(4)
C4 0.180(14) 0.038(7) 0.013(5) 0.004(5) 0.009(7) -0.003(8)
C5 0.179(14) 0.027(7) 0.049(7) 0.014(5) 0.047(8) 0.001(8)
C6 0.032(6) 0.025(6) 0.065(7) 0.002(5) -0.006(5) 0.000(5)
C7 0.024(5) 0.023(6) 0.073(7) 0.000(5) -0.004(5) 0.002(4)
C8 0.027(5) 0.017(5) 0.062(7) 0.007(5) 0.002(5) -0.001(4)
C9 0.018(5) 0.032(6) 0.070(7) 0.002(5) 0.013(5) -0.004(4)
C10 0.049(7) 0.027(6) 0.092(9) -0.009(6) 0.037(6) -0.001(5)
C11 0.029(6) 0.033(6) 0.067(7) -0.005(5) 0.015(5) 0.003(5)
C12 0.038(6) 0.033(6) 0.049(6) 0.006(5) 0.003(5) -0.006(5)
C13 0.045(6) 0.035(6) 0.054(7) -0.007(5) 0.010(5) -0.012(5)
C14 0.025(5) 0.024(5) 0.047(6) -0.003(5) -0.007(5) -0.011(4)
C15 0.027(5) 0.022(5) 0.047(6) 0.005(4) 0.006(5) -0.002(4)
C16 0.094(9) 0.021(6) 0.019(5) 0.000(4) 0.012(5) -0.004(6)
C17 0.058(7) 0.018(5) 0.026(5) 0.008(4) -0.003(5) 0.001(5)
C18 0.057(7) 0.038(6) 0.036(6) -0.006(5) -0.018(5) 0.016(5)
C19 0.036(6) 0.037(6) 0.027(5) 0.000(4) 0.000(4) -0.003(5)
C20 0.045(6) 0.030(6) 0.037(6) -0.001(4) 0.008(5) -0.005(5)
C21 0.045(6) 0.029(6) 0.054(6) -0.007(5) 0.006(5) -0.005(5)
C22 0.039(6) 0.034(6) 0.036(6) 0.002(4) 0.005(5) 0.010(5)
C23 0.056(7) 0.041(7) 0.027(5) 0.000(5) 0.005(5) -0.007(6)
C24 0.062(7) 0.038(6) 0.047(6) 0.000(5) 0.007(6) -0.014(6)
C25 0.032(5) 0.036(6) 0.023(5) -0.004(4) -0.009(4) -0.012(5)
C26 0.032(5) 0.031(5) 0.037(5) -0.017(5) 0.010(5) -0.003(4)
C27 0.054(7) 0.018(5) 0.040(6) -0.010(4) -0.005(5) -0.003(5)
C28 0.065(8) 0.018(6) 0.039(6) -0.008(4) -0.004(6) 0.015(5)
C29 0.040(6) 0.051(7) 0.045(6) -0.003(5) 0.023(5) 0.009(5)
C30 0.026(5) 0.040(6) 0.062(7) -0.014(5) 0.010(5) 0.014(5)
C31 0.025(5) 0.069(8) 0.033(5) 0.010(6) 0.016(5) 0.016(5)
C32 0.031(6) 0.050(7) 0.055(7) -0.026(6) 0.004(5) 0.009(5)
C33 0.061(8) 0.050(8) 0.073(8) -0.018(7) 0.003(7) 0.001(6)
C34 0.050(7) 0.066(8) 0.048(7) -0.023(6) -0.006(6) 0.016(6)
C35 0.036(7) 0.119(12) 0.029(6) -0.001(7) 0.001(5) 0.030(7)
C36 0.070(9) 0.172(14) 0.031(6) -0.010(8) -0.007(6) 0.049(9)
C37 0.039(7) 0.111(11) 0.047(7) 0.009(7) 0.015(6) 0.022(7)
C38 0.015(5) 0.077(8) 0.038(6) 0.001(6) 0.003(4) 0.010(5)
C39 0.037(6) 0.084(9) 0.060(7) 0.027(7) 0.011(6) 0.007(6)
C40 0.041(6) 0.027(5) 0.032(5) -0.002(4) -0.004(5) -0.005(5)
C41 0.049(7) 0.021(5) 0.046(6) 0.012(5) -0.004(6) -0.001(5)
C42 0.049(7) 0.045(7) 0.053(7) 0.014(5) -0.006(6) 0.009(5)
C43 0.048(7) 0.030(6) 0.049(7) 0.013(5) -0.004(6) -0.005(5)
C44 0.052(7) 0.029(6) 0.063(7) 0.009(5) 0.008(6) -0.009(5)
C45 0.061(8) 0.049(7) 0.086(9) 0.012(7) 0.011(7) -0.017(6)
C46 0.041(6) 0.044(6) 0.037(6) 0.009(5) 0.006(5) -0.006(5)
C47 0.046(6) 0.025(5) 0.040(6) -0.006(5) -0.001(5) -0.016(5)
C48 0.045(6) 0.044(6) 0.040(6) 0.016(5) -0.004(5) 0.003(5)
C49 0.018(5) 0.023(5) 0.031(5) -0.007(4) 0.007(4) 0.003(4)
C50 0.039(6) 0.028(6) 0.031(5) -0.008(4) 0.010(4) -0.006(4)
C51 0.042(6) 0.025(6) 0.049(6) -0.008(5) 0.016(5) -0.011(5)
C52 0.054(7) 0.026(5) 0.043(6) -0.010(5) 0.023(5) -0.013(5)
C53 0.040(6) 0.026(6) 0.043(6) -0.018(5) 0.009(5) -0.009(4)
C54 0.045(6) 0.028(6) 0.036(5) -0.012(4) 0.021(5) -0.006(5)
C55 0.042(6) 0.027(5) 0.030(5) -0.006(4) 0.012(5) -0.001(5)
C56 0.034(5) 0.027(5) 0.026(5) -0.003(4) 0.015(4) 0.004(4)
C57 0.033(5) 0.029(5) 0.041(6) -0.006(4) 0.010(5) -0.003(4)
C58 0.034(5) 0.026(5) 0.033(5) -0.001(4) 0.009(4) 0.001(4)
C59 0.043(6) 0.027(5) 0.044(6) -0.004(5) 0.018(5) 0.003(5)
C60 0.051(6) 0.027(6) 0.060(7) 0.004(5) 0.015(6) 0.008(5)
C61 0.055(7) 0.027(6) 0.027(5) 0.007(4) 0.004(5) 0.012(5)
C62 0.025(5) 0.037(6) 0.036(5) -0.010(5) 0.015(4) -0.004(4)
C63 0.044(6) 0.043(6) 0.044(6) -0.014(5) -0.002(5) -0.003(5)
C64 0.047(7) 0.025(6) 0.080(8) -0.013(5) 0.044(6) -0.018(5)
C65 0.033(5) 0.039(5) 0.102(9) 0.007(6) 0.018(6) 0.001(4)
C66 0.059(8) 0.072(9) 0.112(11) -0.008(9) -0.026(8) -0.006(7)
C67 0.033(5) 0.039(5) 0.102(9) 0.007(6) 0.018(6) 0.001(4)
C67A 0.033(5) 0.039(5) 0.102(9) 0.007(6) 0.018(6) 0.001(4)
C68 0.033(5) 0.039(5) 0.102(9) 0.007(6) 0.018(6) 0.001(4)
C68A 0.044(11) 0.012(8) 0.083(17) 0.007(9) 0.030(11) 0.006(7)
C69 0.068(7) 0.034(5) 0.084(8) -0.010(6) 0.052(7) -0.019(5)
C69A 0.044(11) 0.012(8) 0.083(17) 0.007(9) 0.030(11) 0.006(7)
C70 0.047(17) 0.030(13) 0.055(15) -0.015(13) 0.033(13) -0.011(12)
C70A 0.068(7) 0.034(5) 0.084(8) -0.010(6) 0.052(7) -0.019(5)
C71 0.068(7) 0.034(5) 0.084(8) -0.010(6) 0.052(7) -0.019(5)
C72 0.109(11) 0.072(9) 0.054(7) -0.030(7) 0.049(8) -0.035(8)
B1 0.084(10) 0.025(7) 0.032(6) 0.016(6) 0.013(7) 0.004(7)
B2 0.044(5) 0.020(4) 0.023(4) 0.004(3) 0.016(4) 0.010(4)
B3 0.044(5) 0.020(4) 0.023(4) 0.004(3) 0.016(4) 0.010(4)

loop_
_atom_type_symbol
_atom_type_description
_atom_type_scat_dispersion_real
_atom_type_scat_dispersion_imag
_atom_type_scat_source
C C 0.0033 0.0016 'International Tables Vol C Tables 4.2.6.8 and 6.1.1.4'
H H 0.0000 0.0000 'International Tables Vol C Tables 4.2.6.8 and 6.1.1.4'
B B 0.0013 0.0007 'International Tables Vol C Tables 4.2.6.8 and 6.1.1.4'
N N 0.0061 0.0033 'International Tables Vol C Tables 4.2.6.8 and 6.1.1.4'
Ta Ta -0.7052 6.5227 'International Tables Vol C Tables 4.2.6.8 and 6.1.1.4'

loop_
_geom_angle_atom_site_label_1
_geom_angle_atom_site_label_2
_geom_angle_atom_site_label_3
_geom_angle
Ta3 Ta1 Ta2 61.246(13)
C1 Ta1 Ta2 154.4(2)
C1 Ta1 Ta3 93.6(2)
C1 Ta1 C2 80.7(3)
C2 Ta1 Ta2 115.2(2)
C2 Ta1 Ta3 120.2(2)
C3 Ta1 Ta2 117.8(2)
C3 Ta1 Ta3 128.7(2)
C3 Ta1 C1 72.7(3)
C3 Ta1 C2 106.3(3)
Ta3 Ta2 Ta1 54.865(12)
C25 Ta2 Ta1 109.5(2)
C25 Ta2 Ta3 163.0(2)
C25 Ta2 C26 80.3(3)
C26 Ta2 Ta1 166.2(2)
C26 Ta2 Ta3 116.3(2)
Ta1 Ta3 Ta2 63.890(13)
C49 Ta3 Ta1 128.1(2)
C49 Ta3 Ta2 123.8(2)
C49 Ta3 C50 88.1(3)
C50 Ta3 Ta1 130.1(2)
C50 Ta3 Ta2 128.0(2)
C1 N1 C7 111.5(8)
C1 N1 C8 124.1(8)
C7 N1 C8 124.4(8)
C1 N2 B1 124.0(8)
C6 N2 C1 110.3(9)
C6 N2 B1 125.6(9)
C2 N3 C5 109.2(8)
C2 N3 B1 129.4(8)
C5 N3 B1 121.2(8)
C2 N4 C4 109.3(8)
C2 N4 C16 129.4(8)
C4 N4 C16 121.2(8)
C25 N5 C27 109.4(8)
C25 N5 C40 125.0(8)
C27 N5 C40 125.5(8)
C25 N6 C28 110.8(8)
C25 N6 B2 112.9(7)
C28 N6 B2 134.2(8)
C26 N7 C29 112.9(8)
C26 N7 B2 116.9(7)
C29 N7 B2 129.2(8)
C26 N8 C30 108.5(7)
C26 N8 C31 131.1(7)
C30 N8 C31 120.4(8)
C50 N9 C51 110.8(7)
C50 N9 C64 123.0(7)
C51 N9 C64 126.0(8)
C50 N10 C52 110.9(7)
C50 N10 B3 115.3(7)
C52 N10 B3 133.7(8)
C49 N11 C53 111.4(7)
C49 N11 B3 114.8(7)
C53 N11 B3 133.7(7)
C49 N12 C55 127.1(7)
C54 N12 C49 109.4(7)
C54 N12 C55 123.5(7)
N1 C1 Ta1 126.8(7)
N1 C1 N2 105.1(8)
N2 C1 Ta1 127.7(7)
N3 C2 Ta1 123.4(6)
N3 C2 N4 106.0(8)
N4 C2 Ta1 130.5(6)
C15 C3 Ta1 115.9(6)
C5 C4 N4 106.9(9)
C4 C5 N3 108.6(9)
N2 C6 C7 108.8(9)
C6 C7 N1 104.3(9)
C9 C8 N1 120.7(8)
C15 C8 N1 118.3(9)
C15 C8 C9 120.9(9)
C8 C9 C10 121.7(9)
C11 C9 C8 117.9(9)
C11 C9 C10 120.3(9)
C12 C11 C9 123.3(10)
C11 C12 C13 123.0(10)
C11 C12 C14 117.3(9)
C14 C12 C13 119.6(9)
C15 C14 C12 122.6(8)
C8 C15 C3 119.3(8)
C14 C15 C3 123.2(8)
C14 C15 C8 117.5(9)
C17 C16 N4 119.2(10)
C17 C16 C23 122.4(9)
C23 C16 N4 117.6(10)
C16 C17 C18 122.0(8)
C16 C17 C19 116.8(9)
C19 C17 C18 121.2(9)
C20 C19 C17 122.7(9)
C19 C20 C21 120.0(8)
C22 C20 C19 117.7(8)
C22 C20 C21 122.3(9)
C20 C22 C23 123.9(9)
C16 C23 C24 120.6(9)
C22 C23 C16 116.4(9)
C22 C23 C24 123.0(10)
N5 C25 Ta2 142.8(7)
N6 C25 Ta2 111.7(6)
N6 C25 N5 104.9(8)
N7 C26 Ta2 106.8(6)
N7 C26 N8 103.6(7)
N8 C26 Ta2 149.6(6)
C28 C27 N5 106.9(8)
C27 C28 N6 107.9(9)
C30 C29 N7 106.6(8)
C29 C30 N8 108.4(8)
C32 C31 N8 120.4(9)
C32 C31 C38 122.9(9)
C38 C31 N8 116.0(9)
C31 C32 C33 121.9(9)
C31 C32 C34 116.5(11)
C34 C32 C33 121.6(10)
C35 C34 C32 122.5(11)
C34 C35 C36 121.4(13)
C37 C35 C34 118.8(10)
C37 C35 C36 119.8(12)
C35 C37 C38 121.6(12)
C31 C38 C37 117.4(11)
C31 C38 C39 123.9(9)
C37 C38 C39 118.6(10)
C41 C40 N5 118.4(9)
C41 C40 C47 121.4(10)
C47 C40 N5 120.2(8)
C40 C41 C42 121.0(10)
C40 C41 C43 117.2(9)
C43 C41 C42 121.5(9)
C44 C43 C41 124.2(10)
C43 C44 C45 121.4(10)
C43 C44 C46 117.3(10)
C46 C44 C45 121.4(10)
C47 C46 C44 121.8(9)
C40 C47 C48 121.3(9)
C46 C47 C40 118.2(9)
C46 C47 C48 120.6(9)
N11 C49 Ta3 108.4(6)
N11 C49 N12 104.4(7)
N12 C49 Ta3 145.7(6)
N9 C50 Ta3 147.4(6)
N10 C50 Ta3 108.1(6)
N10 C50 N9 104.0(7)
C52 C51 N9 107.5(8)
C51 C52 N10 106.8(8)
C54 C53 N11 107.0(8)
C53 C54 N12 107.9(8)
C56 C55 N12 119.9(8)
C56 C55 C62 123.1(8)
C62 C55 N12 116.8(8)
C55 C56 C57 123.5(8)
C55 C56 C58 117.6(8)
C58 C56 C57 118.8(8)
C59 C58 C56 121.9(8)
C58 C59 C60 121.3(8)
C61 C59 C58 118.5(8)
C61 C59 C60 120.2(8)
C59 C61 C62 121.3(8)
C55 C62 C61 117.5(8)
C55 C62 C63 123.6(8)
C61 C62 C63 118.9(8)
C65 C64 N9 118.8(9)
C65 C64 C71 123.3(10)
C71 C64 N9 117.9(10)
C64 C65 C66 122.9(10)
C64 C65 C67 106.2(16)
C64 C65 C67A 129.3(17)
C67 C65 C66 130.8(16)
C67A C65 C66 107.5(16)
C68 C67 C65 128(2)
C68A C67A C65 113(2)
C67 C68 C69 118(2)
C70 C68 C67 119(2)
C70 C68 C69 123(2)
C67A C68A C69A 120(2)
C67A C68A C70A 119(2)
C70A C68A C69A 122(3)
C71 C70 C68 115(2)
C68A C70A C71 131(3)
C64 C71 C70A 104.6(16)
C64 C71 C72 122.3(10)
C70 C71 C64 129.0(16)
C70 C71 C72 108.5(16)
C72 C71 C70A 133.1(17)
N3 B1 N2 107.6(9)
N6 B2 N7 108.6(7)
N10 B3 N11 113.6(7)

loop_
_geom_bond_atom_site_label_1
_geom_bond_atom_site_label_2
_geom_bond_distance
Ta1 Ta2 2.8839(5)
Ta1 Ta3 2.6265(5)
Ta1 C1 2.285(10)
Ta1 C2 2.321(9)
Ta1 C3 2.273(9)
Ta2 Ta3 2.8156(5)
Ta2 C25 2.222(9)
Ta2 C26 2.342(9)
Ta3 C49 2.242(8)
Ta3 C50 2.248(9)
N1 C1 1.336(12)
N1 C7 1.388(10)
N1 C8 1.420(11)
N2 C1 1.370(11)
N2 C6 1.334(11)
N2 B1 1.550(14)
N3 C2 1.353(10)
N3 C5 1.384(12)
N3 B1 1.541(14)
N4 C2 1.380(11)
N4 C4 1.385(12)
N4 C16 1.428(11)
N5 C25 1.382(11)
N5 C27 1.410(11)
N5 C40 1.428(12)
N6 C25 1.367(11)
N6 C28 1.379(10)
N6 B2 1.513(13)
N7 C26 1.340(10)
N7 C29 1.373(11)
N7 B2 1.547(12)
N8 C26 1.397(10)
N8 C30 1.402(10)
N8 C31 1.437(11)
N9 C50 1.372(11)
N9 C51 1.372(10)
N9 C64 1.440(11)
N10 C50 1.357(10)
N10 C52 1.389(10)
N10 B3 1.542(12)
N11 C49 1.363(10)
N11 C53 1.378(10)
N11 B3 1.552(11)
N12 C49 1.397(10)
N12 C54 1.385(10)
N12 C55 1.442(10)
C3 C15 1.499(12)
C4 C5 1.340(13)
C6 C7 1.375(13)
C8 C9 1.414(13)
C8 C15 1.408(11)
C9 C10 1.530(12)
C9 C11 1.396(13)
C11 C12 1.368(12)
C12 C13 1.486(12)
C12 C14 1.413(13)
C14 C15 1.400(12)
C16 C17 1.394(13)
C16 C23 1.421(13)
C17 C18 1.523(13)
C17 C19 1.404(11)
C19 C20 1.386(12)
C20 C21 1.501(12)
C20 C22 1.375(12)
C22 C23 1.378(12)
C23 C24 1.504(12)
C27 C28 1.345(13)
C29 C30 1.316(12)
C31 C32 1.379(13)
C31 C38 1.392(13)
C32 C33 1.488(14)
C32 C34 1.419(13)
C34 C35 1.381(15)
C35 C36 1.528(13)
C35 C37 1.360(15)
C37 C38 1.423(13)
C38 C39 1.502(13)
C40 C41 1.380(12)
C40 C47 1.426(12)
C41 C42 1.478(13)
C41 C43 1.388(13)
C43 C44 1.384(13)
C44 C45 1.500(14)
C44 C46 1.391(12)
C46 C47 1.389(13)
C47 C48 1.516(11)
C51 C52 1.338(12)
C53 C54 1.353(11)
C55 C56 1.376(11)
C55 C62 1.376(11)
C56 C57 1.506(11)
C56 C58 1.392(11)
C58 C59 1.386(11)
C59 C60 1.529(11)
C59 C61 1.381(12)
C61 C62 1.410(11)
C62 C63 1.498(11)
C64 C65 1.376(14)
C64 C71 1.400(14)
C65 C66 1.509(15)
C65 C67 1.47(3)
C65 C67A 1.42(3)
C67 C68 1.44(4)
C67A C68A 1.37(4)
C68 C69 1.56(3)
C68 C70 1.32(3)
C68A C69A 1.53(3)
C68A C70A 1.37(4)
C70 C71 1.30(3)
C70A C71 1.56(4)
C71 C72 1.491(14)

loop_
_smtbx_masks_void_nr
_smtbx_masks_void_average_x
_smtbx_masks_void_average_y
_smtbx_masks_void_average_z
_smtbx_masks_void_volume
_smtbx_masks_void_count_electrons
1 0.000 -0.617 0.500 932.7 189.8
2 0.500 -0.854 1.000 932.7 189.8
